data_2106936
loop_
_publ_author_name
'Yamamoto, A.'

_publ_section_title
;
 Modulated structure of wuestite ( Fe1-x O ) (three dimensional
 modulation)
;
_journal_name_full 'Acta Crystallographica B (24,1968-38,1982)'
_journal_page_first 1451
_journal_page_last 1456
_journal_volume 38
_journal_year 1982
_chemical_formula_sum 'Fe0.902 O'
_space_group_IT_number 221
_symmetry_space_group_name_Hall '-P 4 2 3'
_symmetry_space_group_name_H-M 'P m -3 m'
_cell_angle_alpha 90
_cell_angle_beta 90
_cell_angle_gamma 90
_cell_formula_units_Z 96
_cell_length_a 12.9
_cell_length_b 12.9
_cell_length_c 12.9
_cell_volume 2146.689
_citation_journal_id_ASTM ACBCAR
_cod_data_source_file Yamamoto_ACBCAR_1982_1676.cif
_cod_data_source_block Fe0.902O1
_cod_original_formula_sum 'Fe0.902 O1'
_cod_database_code 2106936

loop_
_symmetry_equiv_pos_as_xyz
x,y,z
-y,x,z
-x,-y,z
y,-x,z
x,-y,-z
y,x,-z
-x,y,-z
-y,-x,-z
z,x,y
-x,z,y
-z,-x,y
x,-z,y
z,-x,-y
x,z,-y
-z,x,-y
-x,-z,-y
y,z,x
y,-z,-x
z,y,-x
-y,z,-x
-z,-y,-x
-y,-z,x
z,-y,x
-z,y,x
-x,-y,-z
y,-x,-z
x,y,-z
-y,x,-z
-x,y,z
-y,-x,z
x,-y,z
y,x,z
-z,-x,-y
x,-z,-y
z,x,-y
-x,z,-y
-z,x,y
-x,-z,y
z,-x,y
x,z,y
-y,-z,-x
-y,z,x
-z,-y,x
y,-z,x
z,y,x
y,z,-x
-z,y,-x
z,-y,-x

loop_
_atom_site_label
_atom_site_type_symbol
_atom_site_fract_x
_atom_site_fract_y
_atom_site_fract_z
_atom_site_occupancy
_atom_site_U_iso_or_equiv
Fe10 Fe+2 0.5 0.5 0 1 0.0
Fe6 Fe+2 0.327 0.163 0.163 0.71 0.0
Fe2 Fe+2 0.16 0.16 0 0.32 0.0
Fe3 Fe+2 0.326 0 0 0.53 0.0
Fe9 Fe+2 0.5 0.5 0.333 0.98 0.0
O2 O-2 0.5 0 0 1 0.0
O4 O-2 0.175 0.175 0.175 1 0.0
O7 O-2 0.5 0.326 0.326 1 0.0
O3 O-2 0.345 0.172 0 1 0.0
Fe7 Fe+2 0.5 0.33 0.166 0.97 0.0
O9 O-2 0.5 0.5 0.156 1 0.0
O6 O-2 0.5 0.166 0.166 1 0.0
O5 O-2 0.336 0.336 0.163 1 0.0
O1 O-2 0.182 0 0 1 0.0
Fe1 Fe+2 0.081 0.081 0.081 0.33 0.0
Fe4 Fe+2 0.328 0.328 0 0.85 0.0
Fe8 Fe+2 0.331 0.331 0.331 0.94 0.0
O8 O-2 0.5 0.5 0.5 1 0.0
Fe5 Fe+2 0.5 0.163 0 0.8 0.0
